data_1527650
loop_
_publ_author_name
'Klevtsova, R.F.'
'Belov, N.V.'

_publ_section_title
;
 Variation on a single wolframite motif in the structures of Li Yb (W
 O4)2, Li Fe (W O4)2, and Na Fe (W O4)2
;
_journal_name_full Kristallografiya
_journal_page_first 43
_journal_page_last 46
_journal_volume 15
_journal_year 1970
_chemical_formula_sum 'Li O8 W2 Yb'
_chemical_name_systematic 'Li Yb (W O4)2'
_space_group_IT_number 13
_symmetry_space_group_name_Hall '-P 2yac'
_symmetry_space_group_name_H-M 'P 1 2/n 1'
_cell_angle_alpha 90
_cell_angle_beta 93.5
_cell_angle_gamma 90
_cell_formula_units_Z 2
_cell_length_a 9.89
_cell_length_b 5.77
_cell_length_c 4.98
_cell_volume 283.655
_citation_journal_id_ASTM KRISAJ
_cod_data_source_file Klevtsova_KRISAJ_1970_1882.cif
_cod_data_source_block Li1O8W2Yb1
_cod_original_cell_volume 283.6552
_cod_original_sg_symbol_Hall '-P 2yc (x-z,y,z)'
_cod_original_formula_sum 'Li1 O8 W2 Yb1'
_cod_database_code 1527650

loop_
_symmetry_equiv_pos_as_xyz
x,y,z
-x+1/2,y,-z+1/2
-x,-y,-z
x-1/2,-y,z-1/2

loop_
_atom_site_label
_atom_site_type_symbol
_atom_site_fract_x
_atom_site_fract_y
_atom_site_fract_z
_atom_site_occupancy
_atom_site_U_iso_or_equiv
W1 W+6 0.0156 0.1808 0.2503 1 0.0
O2 O-2 0.138 0.374 0.403 1 0.0
O4 O-2 0.101 0.896 0.448 1 0.0
O1 O-2 0.164 0.629 0.896 1 0.0
Yb1 Yb+3 0.25 0.6972 0.25 1 0.0
O3 O-2 0.115 0.09 0.971 1 0.0
Li1 Li+1 0.25 0.315 0.75 1 0.0
